data_1526122
loop_
_publ_author_name
'Goni, A.'
'Lezama, L.'
'Pujana, A.'
'Arriortua, M.I.'
'Rojo, T.'

_publ_section_title
;
 Clustering of Fe(3+) in the Li1-3x Fex Mg P O4 (0< x <0.1) solid solution
;
_journal_name_full 'International Journal of Inorganic Materials'
_journal_page_first 937
_journal_page_last 942
_journal_volume 3
_journal_year 2001
_chemical_formula_sum 'Fe0.027 Li0.918 Mg O4 P'
_chemical_name_systematic '(Li0.918 Fe0.027) Mg (P O4)'
_space_group_IT_number 62
_symmetry_space_group_name_Hall '-P 2ac 2n'
_symmetry_space_group_name_H-M 'P n m a'
_cell_angle_alpha 90
_cell_angle_beta 90
_cell_angle_gamma 90
_cell_formula_units_Z 4
_cell_length_a 10.1362
_cell_length_b 5.899
_cell_length_c 4.6944
_cell_volume 280.694
_citation_journal_id_ASTM IJIMCR
_cod_data_source_file Goni_IJIMCR_2001_1067.cif
_cod_data_source_block Fe0.027Li0.918Mg1O4P1
_cod_original_cell_volume 280.6943
_cod_original_formula_sum 'Fe0.027 Li0.918 Mg1 O4 P1'
_cod_database_code 1526122

loop_
_symmetry_equiv_pos_as_xyz
x,y,z
-x+1/2,-y,z+1/2
x+1/2,-y+1/2,-z+1/2
-x,y+1/2,-z
-x,-y,-z
x-1/2,y,-z-1/2
-x-1/2,y-1/2,z-1/2
x,-y-1/2,z

loop_
_atom_site_label
_atom_site_type_symbol
_atom_site_fract_x
_atom_site_fract_y
_atom_site_fract_z
_atom_site_occupancy
_atom_site_U_iso_or_equiv
Li1 Li+1 0 0 0 0.918 0.0
O2 O-2 0.45 0.25 0.197 1 0.0
O3 O-2 0.169 0.042 0.279 1 0.0
O1 O-2 0.104 0.25 0.744 1 0.0
P1 P+5 0.095 0.25 0.417 1 0.0
Fe1 Fe+3 0 0 0 0.027 0.0
Mg1 Mg+2 0.278 0.25 0.981 1 0.0
